data_7026543
loop_
_publ_author_name
'Han, Li-Wei'
'L\"u, Jian'
'Liu, Tian-Fu'
'Gao, Shui-Ying'
'Cao, Rong'

_publ_section_title
;
 Preparation and characterization of lanthanide-azo-dye coordination
 polymers and polymer thin films via layer-by-layer depositions.
;
_journal_issue 45
_journal_name_full 'Dalton transactions (Cambridge, England : 2003)'
_journal_page_first 10967
_journal_page_last 10973
_journal_paper_doi 10.1039/c0dt00500b
_journal_volume 39
_journal_year 2010
_chemical_formula_sum 'C28 H31 Er N6 O16 S2'
_chemical_formula_weight 938.97
_chemical_name_systematic
;
?
;
_space_group_IT_number 2
_symmetry_cell_setting triclinic
_symmetry_space_group_name_Hall '-P 1'
_symmetry_space_group_name_H-M 'P -1'
_atom_sites_solution_hydrogens geom
_atom_sites_solution_primary direct
_atom_sites_solution_secondary difmap
_audit_creation_method SHELXL-97
_cell_angle_alpha 85.445(7)
_cell_angle_beta 71.214(5)
_cell_angle_gamma 72.885(6)
_cell_formula_units_Z 2
_cell_length_a 9.886(6)
_cell_length_b 13.7983(2)
_cell_length_c 14.3256(3)
_cell_measurement_temperature 173(2)
_cell_volume 1767.9(11)
_computing_cell_refinement 'CrystalClear (Rigaku Corp., 2000)'
_computing_data_collection 'CrystalClear (Rigaku Corp., 2000)'
_computing_data_reduction 'CrystalClear (Rigaku Corp., 2000)'
_computing_molecular_graphics 'SHELXL-97 (Sheldrick, 1997)'
_computing_publication_material 'SHELXL-97 (Sheldrick, 1997)'
_computing_structure_refinement 'SHELXL-97 (Sheldrick, 1997)'
_computing_structure_solution 'SHELXS-97 (Sheldrick, 1990)'
_diffrn_ambient_temperature 173(2)
_diffrn_measured_fraction_theta_full 0.934
_diffrn_measured_fraction_theta_max 0.934
_diffrn_measurement_device_type
;
Mercury
;
_diffrn_measurement_method dtprofit.ref
_diffrn_radiation_monochromator graphite
_diffrn_radiation_source 'fine-focus sealed tube'
_diffrn_radiation_type MoK\a
_diffrn_radiation_wavelength 0.71073
_diffrn_reflns_av_R_equivalents 0.0267
_diffrn_reflns_av_sigmaI/netI 0.0494
_diffrn_reflns_limit_h_max 12
_diffrn_reflns_limit_h_min -12
_diffrn_reflns_limit_k_max 17
_diffrn_reflns_limit_k_min -17
_diffrn_reflns_limit_l_max 18
_diffrn_reflns_limit_l_min -18
_diffrn_reflns_number 13852
_diffrn_reflns_theta_full 27.50
_diffrn_reflns_theta_max 27.50
_diffrn_reflns_theta_min 3.00
_diffrn_standards_decay_% none
_diffrn_standards_interval_count none
_diffrn_standards_interval_time none
_diffrn_standards_number none
_exptl_absorpt_coefficient_mu 2.573
_exptl_absorpt_correction_T_max 0.773
_exptl_absorpt_correction_T_min 0.545
_exptl_absorpt_correction_type empirical
_exptl_absorpt_process_details CrystalClear
_exptl_crystal_colour orange
_exptl_crystal_density_diffrn 1.764
_exptl_crystal_density_method 'not measured'
_exptl_crystal_description block
_exptl_crystal_F_000 938
_exptl_crystal_size_max .30
_exptl_crystal_size_mid .20
_exptl_crystal_size_min .10
_refine_diff_density_max 1.306
_refine_diff_density_min -0.997
_refine_diff_density_rms 0.124
_refine_ls_extinction_coef 0.0017(7)
_refine_ls_extinction_expression Fc^*^=kFc[1+0.001xFc^2^\l^3^/sin(2\q)]^-1/4^
_refine_ls_extinction_method SHELXL
_refine_ls_goodness_of_fit_ref 1.126
_refine_ls_hydrogen_treatment constr
_refine_ls_matrix_type full
_refine_ls_number_parameters 525
_refine_ls_number_reflns 7583
_refine_ls_number_restraints 1
_refine_ls_restrained_S_all 1.137
_refine_ls_R_factor_all 0.0614
_refine_ls_R_factor_gt 0.0496
_refine_ls_shift/su_max 0.000
_refine_ls_shift/su_mean 0.000
_refine_ls_structure_factor_coef Fsqd
_refine_ls_weighting_details 'calc w=1/[\s^2^(Fo^2^)+(0.0877P)^2^+0.0000P] where P=(Fo^2^+2Fc^2^)/3'
_refine_ls_weighting_scheme calc
_refine_ls_wR_factor_gt 0.1390
_refine_ls_wR_factor_ref 0.1494
_reflns_number_gt 6285
_reflns_number_total 7583
_reflns_threshold_expression >2sigma(I)
_cod_data_source_file c0dt00500b.txt
_cod_data_source_block compound_6
_cod_original_cell_volume 1767.87(5)
_cod_original_sg_symbol_H-M P-1
_cod_database_code 7026543

loop_
_symmetry_equiv_pos_as_xyz
'x, y, z'
'-x, -y, -z'

loop_
_atom_site_label
_atom_site_type_symbol
_atom_site_fract_x
_atom_site_fract_y
_atom_site_fract_z
_atom_site_U_iso_or_equiv
_atom_site_adp_type
_atom_site_occupancy
_atom_site_symmetry_multiplicity
_atom_site_calc_flag
_atom_site_refinement_flags
_atom_site_disorder_assembly
_atom_site_disorder_group
Er1 Er 0.33766(3) 0.303696(18) 0.265605(17) 0.04329(14) Uani 1 1 d . . .
S1' S 1.2629(8) -0.3384(5) 0.0846(7) 0.0564(16) Uani 0.506(15) 1 d P A -1
S1 S 1.2619(7) -0.3171(6) 0.1234(6) 0.0527(18) Uani 0.494(15) 1 d PD A 2
S2 S 0.15466(19) 0.30097(16) -0.47044(11) 0.0554(4) Uani 1 1 d . . .
O1 O 0.8553(6) -0.0750(4) -0.2008(4) 0.0676(14) Uani 1 1 d . . .
O1W O 0.1431(7) 0.4562(5) 0.3127(4) 0.097(2) Uani 1 1 d . . .
O2 O 0.4707(5) 0.1931(3) 0.1346(3) 0.0508(11) Uani 1 1 d . . .
O2W O 0.1609(7) 0.3140(5) 0.1813(5) 0.089(2) Uani 1 1 d . . .
O3 O 0.3569(5) 0.2060(4) 0.0198(4) 0.0613(13) Uani 1 1 d . . .
O3W O 0.2598(6) 0.1591(4) 0.3132(4) 0.0638(13) Uani 1 1 d . . .
O4' O 1.3508(19) -0.2881(10) 0.1188(15) 0.091(6) Uani 0.506(15) 1 d P A -1
O4 O 1.2528(17) -0.2770(11) 0.2150(10) 0.098(6) Uani 0.494(15) 1 d P A 2
O4W O 0.4120(11) 0.4043(4) 0.1334(4) 0.118(3) Uani 1 1 d . . .
O5' O 1.185(3) -0.393(2) 0.1594(16) 0.072(6) Uani 0.506(15) 1 d P A -1
O5 O 1.4061(13) -0.3317(13) 0.0527(11) 0.092(6) Uani 0.494(15) 1 d P A 2
O5W O -0.0226(14) 0.4886(8) 0.1416(12) 0.193(6) Uani 1 1 d . . .
O6' O 1.3526(13) -0.4025(8) -0.0007(9) 0.081(5) Uani 0.506(15) 1 d P A -1
O6 O 1.211(4) -0.407(3) 0.134(3) 0.143(14) Uani 0.494(15) 1 d P A 2
O6W O 1.297(2) -0.5490(9) -0.0843(13) 0.269(11) Uani 1 1 d . . .
O7 O 0.0620(12) 0.3985(9) -0.4425(6) 0.200(7) Uani 1 1 d D . .
O7W O 0.8585(15) 0.029(3) -0.4125(18) 0.36(3) Uani 0.50 1 d P . .
O7W' O 0.833(4) 0.175(4) -0.3550(18) 0.381(11) Uani 0.50 1 d P . .
O8 O 0.0868(12) 0.2251(11) -0.4722(7) 0.194(7) Uani 1 1 d . . .
O9 O 0.2631(6) 0.3015(4) -0.5636(3) 0.0635(13) Uani 1 1 d . . .
N1 N 0.4574(5) 0.1583(4) -0.1680(4) 0.0421(11) Uani 1 1 d . . .
N2 N 0.5845(6) 0.0845(4) -0.1834(4) 0.0448(11) Uani 1 1 d . . .
N3 N 0.8007(6) -0.0330(4) -0.0364(4) 0.0500(13) Uani 1 1 d . . .
N4 N 0.6942(6) 0.0357(4) 0.0329(4) 0.0443(11) Uani 1 1 d . . .
N5 N 0.5658(6) 0.2004(5) 0.3021(4) 0.0580(15) Uani 1 1 d . . .
N6 N 0.4781(8) 0.4064(5) 0.3184(5) 0.078(2) Uani 1 1 d . . .
H2A H 0.4264 0.3755 0.2980 0.093 Uiso 1 1 calc R . .
H3A H 0.8664 -0.0252 0.1228 0.093 Uiso 1 1 d R . .
H5A H 1.0041 -0.1943 -0.1272 0.093 Uiso 1 1 d R . .
H6A H 1.1919 -0.3044 -0.0716 0.093 Uiso 1 1 d R . .
H12A H 0.4451 0.1723 -0.4776 0.093 Uiso 1 1 d R . .
H13A H 0.5643 0.1166 -0.3604 0.093 Uiso 1 1 d R . .
H15A H 0.2053 0.2797 -0.1512 0.093 Uiso 1 1 d R . .
H16A H 0.0867 0.3404 -0.2680 0.093 Uiso 1 1 d R . .
H17A H 0.5558 0.0688 0.2702 0.093 Uiso 1 1 d R . .
H18A H 0.7496 -0.0329 0.3207 0.093 Uiso 1 1 d R . .
H19A H 0.8913 0.0372 0.3712 0.093 Uiso 1 1 d R . .
H21A H 0.9310 0.2047 0.4149 0.093 Uiso 1 1 d R . .
H22A H 0.8586 0.3716 0.4391 0.093 Uiso 1 1 d R . .
H24A H 0.6885 0.5380 0.4104 0.093 Uiso 1 1 d R . .
H25A H 0.4817 0.6328 0.3651 0.093 Uiso 1 1 d R . .
H26A H 0.3545 0.5437 0.3073 0.093 Uiso 1 1 d R . .
C1 C 1.1331(8) -0.2371(6) 0.0595(7) 0.070(2) Uani 1 1 d . . .
C2 C 1.0381(8) -0.1532(5) 0.1199(6) 0.064(2) Uani 1 1 d . A .
C3 C 0.9292(8) -0.0842(5) 0.0837(6) 0.0558(16) Uani 1 1 d . . .
C4 C 0.9147(7) -0.1008(4) -0.0057(5) 0.0490(15) Uani 1 1 d . A .
C5 C 1.0120(10) -0.1836(6) -0.0658(7) 0.079(2) Uani 1 1 d . . .
C6 C 1.1224(11) -0.2498(6) -0.0317(9) 0.090(3) Uani 1 1 d . A .
C7 C 0.7762(7) -0.0238(5) -0.1252(5) 0.0489(15) Uani 1 1 d . . .
C8 C 0.6369(7) 0.0588(4) -0.1089(5) 0.0457(14) Uani 1 1 d . . .
C9 C 0.5952(7) 0.0907(4) -0.0087(5) 0.0434(13) Uani 1 1 d . . .
C10 C 0.4631(7) 0.1703(5) 0.0546(5) 0.0449(13) Uani 1 1 d . . .
C11 C 0.2533(6) 0.2601(5) -0.3848(4) 0.0418(13) Uani 1 1 d . . .
C12 C 0.3954(8) 0.1935(5) -0.4117(4) 0.0506(15) Uani 1 1 d . . .
C13 C 0.4658(7) 0.1599(5) -0.3421(5) 0.0518(15) Uani 1 1 d . . .
C14 C 0.3950(7) 0.1899(4) -0.2442(4) 0.0404(12) Uani 1 1 d . . .
C15 C 0.2537(7) 0.2574(5) -0.2186(4) 0.0503(15) Uani 1 1 d . . .
C16 C 0.1825(7) 0.2929(5) -0.2874(4) 0.0488(14) Uani 1 1 d . . .
C17 C 0.6087(9) 0.0997(6) 0.2951(6) 0.068(2) Uani 1 1 d . . .
C18 C 0.7255(11) 0.0379(8) 0.3229(7) 0.085(3) Uani 1 1 d . . .
C19 C 0.8043(11) 0.0805(9) 0.3544(8) 0.093(3) Uani 1 1 d . . .
C20 C 0.7704(10) 0.1859(10) 0.3663(7) 0.086(3) Uani 1 1 d . . .
C21 C 0.8432(13) 0.2408(14) 0.3992(11) 0.119(4) Uani 1 1 d . . .
C22 C 0.8058(15) 0.3388(13) 0.4111(10) 0.115(4) Uani 1 1 d . . .
C23 C 0.6793(14) 0.3996(10) 0.3819(9) 0.103(4) Uani 1 1 d . . .
C24 C 0.631(2) 0.5046(15) 0.3868(11) 0.151(7) Uani 1 1 d . . .
C25 C 0.511(2) 0.5600(9) 0.3579(12) 0.133(5) Uani 1 1 d . . .
C26 C 0.4390(16) 0.5056(8) 0.3251(10) 0.110(4) Uani 1 1 d . . .
C27 C 0.6006(10) 0.3517(8) 0.3438(6) 0.074(2) Uani 1 1 d . . .
C28 C 0.6447(8) 0.2444(6) 0.3369(5) 0.0630(19) Uani 1 1 d . . .

loop_
_atom_site_aniso_label
_atom_site_aniso_U_11
_atom_site_aniso_U_22
_atom_site_aniso_U_33
_atom_site_aniso_U_23
_atom_site_aniso_U_13
_atom_site_aniso_U_12
Er1 0.0475(2) 0.04401(18) 0.02826(17) -0.00405(10) -0.01559(12) 0.00711(12)
S1' 0.050(2) 0.043(2) 0.068(4) 0.006(2) -0.016(3) -0.0043(18)
S1 0.045(2) 0.045(3) 0.054(3) 0.016(2) -0.012(3) 0.001(2)
S2 0.0446(8) 0.0868(12) 0.0307(7) 0.0059(7) -0.0164(7) -0.0091(8)
O1 0.064(3) 0.071(3) 0.056(3) -0.021(3) -0.014(3) -0.003(3)
O1W 0.101(5) 0.080(4) 0.067(4) -0.025(3) -0.031(3) 0.049(3)
O2 0.065(3) 0.045(2) 0.032(2) -0.0094(17) -0.016(2) 0.003(2)
O2W 0.072(4) 0.099(4) 0.079(4) -0.022(3) -0.041(3) 0.024(3)
O3 0.049(3) 0.075(3) 0.050(3) -0.013(2) -0.022(2) 0.008(2)
O3W 0.080(3) 0.065(3) 0.047(3) -0.005(2) -0.014(2) -0.028(3)
O4' 0.074(10) 0.067(8) 0.149(18) 0.021(9) -0.057(12) -0.026(7)
O4 0.098(11) 0.095(9) 0.073(9) 0.004(7) -0.042(8) 0.029(8)
O4W 0.231(9) 0.050(3) 0.045(3) 0.006(2) -0.024(4) -0.022(4)
O5' 0.056(8) 0.060(11) 0.069(8) 0.033(7) -0.007(6) 0.007(7)
O5 0.047(7) 0.111(12) 0.074(9) 0.013(8) -0.003(6) 0.021(7)
O5W 0.167(10) 0.119(7) 0.297(16) -0.047(9) -0.145(11) 0.046(7)
O6' 0.069(7) 0.058(6) 0.085(9) -0.004(6) -0.012(6) 0.014(5)
O6 0.14(3) 0.051(11) 0.26(4) 0.05(2) -0.09(3) -0.035(16)
O6W 0.45(3) 0.125(9) 0.33(2) -0.021(11) -0.32(2) 0.010(12)
O7 0.201(10) 0.225(11) 0.069(5) -0.072(6) -0.085(6) 0.158(9)
O7W 0.050(8) 0.51(5) 0.24(2) 0.33(3) 0.083(12) 0.115(16)
O7W' 0.328(13) 0.90(3) 0.162(19) 0.31(3) -0.168(16) -0.512
O8 0.205(10) 0.362(16) 0.164(9) 0.181(10) -0.155(8) -0.240(12)
O9 0.067(3) 0.089(4) 0.032(2) 0.001(2) -0.019(2) -0.015(3)
N1 0.043(3) 0.047(3) 0.035(2) -0.003(2) -0.017(2) -0.004(2)
N2 0.048(3) 0.046(3) 0.041(3) 0.004(2) -0.019(2) -0.010(2)
N3 0.042(3) 0.042(3) 0.054(3) -0.011(2) -0.009(2) 0.000(2)
N4 0.047(3) 0.037(2) 0.044(3) 0.000(2) -0.014(2) -0.007(2)
N5 0.048(3) 0.075(4) 0.044(3) 0.005(3) -0.020(3) -0.001(3)
N6 0.103(6) 0.069(4) 0.071(4) 0.016(3) -0.028(4) -0.042(4)
C1 0.050(4) 0.049(4) 0.100(7) 0.030(4) -0.021(4) -0.009(3)
C2 0.048(4) 0.054(4) 0.083(5) 0.022(4) -0.024(4) -0.007(3)
C3 0.046(3) 0.047(3) 0.067(4) 0.004(3) -0.020(3) -0.002(3)
C4 0.045(3) 0.035(3) 0.063(4) 0.009(3) -0.018(3) -0.007(3)
C5 0.076(5) 0.052(4) 0.089(6) -0.015(4) -0.024(5) 0.010(4)
C6 0.076(6) 0.056(4) 0.106(8) 0.009(5) -0.014(5) 0.011(4)
C7 0.048(3) 0.041(3) 0.056(4) -0.010(3) -0.018(3) -0.005(3)
C8 0.047(3) 0.045(3) 0.043(3) -0.003(2) -0.012(3) -0.012(3)
C9 0.044(3) 0.040(3) 0.044(3) 0.000(2) -0.013(3) -0.010(2)
C10 0.042(3) 0.051(3) 0.040(3) 0.004(3) -0.014(3) -0.010(3)
C11 0.040(3) 0.054(3) 0.027(3) 0.003(2) -0.010(2) -0.009(3)
C12 0.050(3) 0.066(4) 0.028(3) -0.002(3) -0.016(3) 0.000(3)
C13 0.044(3) 0.062(4) 0.039(3) -0.001(3) -0.011(3) -0.002(3)
C14 0.047(3) 0.045(3) 0.033(3) 0.002(2) -0.018(2) -0.012(2)
C15 0.051(3) 0.060(4) 0.031(3) -0.007(3) -0.014(3) 0.001(3)
C16 0.045(3) 0.061(4) 0.031(3) -0.004(3) -0.012(3) 0.000(3)
C17 0.061(4) 0.066(4) 0.063(5) 0.005(4) -0.025(4) 0.009(4)
C18 0.068(5) 0.101(7) 0.075(6) 0.008(5) -0.042(5) 0.011(5)
C19 0.064(5) 0.097(7) 0.092(7) 0.019(6) -0.030(5) 0.016(5)
C20 0.055(5) 0.159(10) 0.061(5) 0.021(6) -0.032(4) -0.044(6)
C21 0.077(7) 0.183(14) 0.119(10) 0.015(10) -0.060(7) -0.042(9)
C22 0.101(9) 0.173(13) 0.120(10) 0.017(10) -0.066(8) -0.078(10)
C23 0.113(9) 0.112(8) 0.110(9) 0.027(7) -0.044(7) -0.068(7)
C24 0.231(18) 0.197(16) 0.118(10) 0.054(11) -0.096(12) -0.164(16)
C25 0.217(17) 0.081(7) 0.141(12) 0.034(7) -0.074(12) -0.091(10)
C26 0.155(11) 0.072(6) 0.119(9) 0.028(6) -0.057(8) -0.045(7)
C27 0.066(5) 0.118(7) 0.058(5) 0.030(5) -0.031(4) -0.049(5)
C28 0.050(4) 0.085(5) 0.049(4) 0.012(4) -0.011(3) -0.019(4)

loop_
_atom_type_symbol
_atom_type_description
_atom_type_scat_dispersion_real
_atom_type_scat_dispersion_imag
_atom_type_scat_source
C C 0.0033 0.0016 'International Tables Vol C Tables 4.2.6.8 and 6.1.1.4'
H H 0.0000 0.0000 'International Tables Vol C Tables 4.2.6.8 and 6.1.1.4'
N N 0.0061 0.0033 'International Tables Vol C Tables 4.2.6.8 and 6.1.1.4'
O O 0.0106 0.0060 'International Tables Vol C Tables 4.2.6.8 and 6.1.1.4'
S S 0.1246 0.1234 'International Tables Vol C Tables 4.2.6.8 and 6.1.1.4'
Er Er -0.2586 4.9576 'International Tables Vol C Tables 4.2.6.8 and 6.1.1.4'

loop_
_geom_angle_atom_site_label_1
_geom_angle_atom_site_label_2
_geom_angle_atom_site_label_3
_geom_angle
_geom_angle_site_symmetry_1
_geom_angle_site_symmetry_3
O2 Er1 O4W 74.85(18) . .
O2 Er1 O9 138.90(18) . 1_556
O4W Er1 O9 142.0(2) . 1_556
O2 Er1 O3W 75.93(17) . .
O4W Er1 O3W 144.5(2) . .
O9 Er1 O3W 72.95(18) 1_556 .
O2 Er1 O1W 142.00(19) . .
O4W Er1 O1W 79.6(3) . .
O9 Er1 O1W 76.3(2) 1_556 .
O3W Er1 O1W 113.5(2) . .
O2 Er1 O2W 76.72(18) . .
O4W Er1 O2W 78.1(3) . .
O9 Er1 O2W 119.7(2) 1_556 .
O3W Er1 O2W 76.0(2) . .
O1W Er1 O2W 70.8(2) . .
O2 Er1 N5 73.61(18) . .
O4W Er1 N5 107.0(3) . .
O9 Er1 N5 76.70(19) 1_556 .
O3W Er1 N5 83.3(2) . .
O1W Er1 N5 141.8(2) . .
O2W Er1 N5 147.1(2) . .
O2 Er1 N6 116.9(2) . .
O4W Er1 N6 73.9(3) . .
O9 Er1 N6 73.8(2) 1_556 .
O3W Er1 N6 138.6(2) . .
O1W Er1 N6 81.3(3) . .
O2W Er1 N6 143.4(2) . .
N5 Er1 N6 65.5(2) . .
O5' S1' O6' 110.8(13) . .
O5' S1' O4' 112.9(18) . .
O6' S1' O4' 111.9(10) . .
O5' S1' C1 106.7(11) . .
O6' S1' C1 112.7(8) . .
O4' S1' C1 101.4(7) . .
O5 S1 O4 112.0(13) . .
O5 S1 O6 112(2) . .
O4 S1 O6 113.8(19) . .
O5 S1 C1 104.3(7) . .
O4 S1 C1 115.7(7) . .
O6 S1 C1 97.9(17) . .
O7 S2 O8 117.5(8) . .
O7 S2 O9 110.6(6) . .
O8 S2 O9 108.6(6) . .
O7 S2 C11 107.7(4) . .
O8 S2 C11 105.4(4) . .
O9 S2 C11 106.4(3) . .
C10 O2 Er1 140.2(4) . .
S2 O9 Er1 152.0(3) . 1_554
N2 N1 C14 120.6(5) . .
C8 N2 N1 117.5(5) . .
C7 N3 N4 112.9(5) . .
C7 N3 C4 130.5(5) . .
N4 N3 C4 116.6(6) . .
C9 N4 N3 107.8(5) . .
C17 N5 C28 117.4(7) . .
C17 N5 Er1 121.9(5) . .
C28 N5 Er1 120.5(5) . .
C26 N6 C27 119.0(9) . .
C26 N6 Er1 124.9(7) . .
C27 N6 Er1 116.1(5) . .
C6 C1 C2 120.9(7) . .
C6 C1 S1' 109.9(8) . .
C2 C1 S1' 129.1(9) . .
C6 C1 S1 129.9(7) . .
C2 C1 S1 109.2(8) . .
S1' C1 S1 20.3(2) . .
C1 C2 C3 117.2(8) . .
C4 C3 C2 121.3(7) . .
C3 C4 C5 120.8(7) . .
C3 C4 N3 119.3(6) . .
C5 C4 N3 119.9(7) . .
C6 C5 C4 118.0(9) . .
C1 C6 C5 121.8(8) . .
O1 C7 N3 126.6(6) . .
O1 C7 C8 129.5(7) . .
N3 C7 C8 103.9(5) . .
N2 C8 C9 136.9(6) . .
N2 C8 C7 117.7(6) . .
C9 C8 C7 105.4(6) . .
N4 C9 C8 109.9(5) . .
N4 C9 C10 117.7(5) . .
C8 C9 C10 132.4(6) . .
O2 C10 O3 127.2(6) . .
O2 C10 C9 117.0(6) . .
O3 C10 C9 115.8(6) . .
C12 C11 C16 119.9(6) . .
C12 C11 S2 121.7(4) . .
C16 C11 S2 118.4(5) . .
C13 C12 C11 119.9(6) . .
C12 C13 C14 120.8(6) . .
C15 C14 C13 118.7(6) . .
C15 C14 N1 116.6(5) . .
C13 C14 N1 124.7(6) . .
C16 C15 C14 121.4(5) . .
C15 C16 C11 119.3(6) . .
N5 C17 C18 124.7(9) . .
C19 C18 C17 117.9(10) . .
C18 C19 C20 123.2(9) . .
C21 C20 C19 129.2(11) . .
C21 C20 C28 115.9(12) . .
C19 C20 C28 114.8(9) . .
C22 C21 C20 127.2(12) . .
C21 C22 C23 117.9(10) . .
C24 C23 C27 116.2(12) . .
C24 C23 C22 124.1(12) . .
C27 C23 C22 119.7(11) . .
C25 C24 C23 122.7(11) . .
C26 C25 C24 116.3(12) . .
N6 C26 C25 124.5(13) . .
N6 C27 C23 121.2(10) . .
N6 C27 C28 119.7(7) . .
C23 C27 C28 119.0(9) . .
N5 C28 C27 117.9(7) . .
N5 C28 C20 121.9(8) . .
C27 C28 C20 120.3(8) . .

loop_
_geom_bond_atom_site_label_1
_geom_bond_atom_site_label_2
_geom_bond_distance
_geom_bond_site_symmetry_2
Er1 O2 2.295(4) .
Er1 O4W 2.311(6) .
Er1 O9 2.318(4) 1_556
Er1 O3W 2.321(5) .
Er1 O1W 2.365(5) .
Er1 O2W 2.391(6) .
Er1 N5 2.478(6) .
Er1 N6 2.553(7) .
S1' O5' 1.41(2) .
S1' O6' 1.440(14) .
S1' O4' 1.470(16) .
S1' C1 1.701(10) .
S1 O5 1.426(14) .
S1 O4 1.430(17) .
S1 O6 1.45(4) .
S1 C1 1.856(11) .
S2 O7 1.391(8) .
S2 O8 1.406(9) .
S2 O9 1.418(5) .
S2 C11 1.764(6) .
O1 C7 1.239(8) .
O2 C10 1.243(8) .
O3 C10 1.260(8) .
O9 Er1 2.318(4) 1_554
N1 N2 1.330(7) .
N1 C14 1.401(7) .
N2 C8 1.312(8) .
N3 C7 1.360(9) .
N3 N4 1.371(7) .
N3 C4 1.403(8) .
N4 C9 1.325(8) .
N5 C17 1.329(10) .
N5 C28 1.343(10) .
N6 C26 1.310(12) .
N6 C27 1.368(11) .
C1 C6 1.372(14) .
C1 C2 1.403(11) .
C2 C3 1.418(10) .
C3 C4 1.377(11) .
C4 C5 1.396(10) .
C5 C6 1.397(13) .
C7 C8 1.471(9) .
C8 C9 1.427(8) .
C9 C10 1.511(8) .
C11 C12 1.384(9) .
C11 C16 1.388(8) .
C12 C13 1.370(9) .
C13 C14 1.384(8) .
C14 C15 1.382(9) .
C15 C16 1.369(9) .
C17 C18 1.372(11) .
C18 C19 1.302(16) .
C19 C20 1.404(16) .
C20 C21 1.383(17) .
C20 C28 1.437(12) .
C21 C22 1.302(19) .
C22 C23 1.451(18) .
C23 C24 1.39(2) .
C23 C27 1.404(14) .
C24 C25 1.37(2) .
C25 C26 1.374(18) .
C27 C28 1.418(12) .
